data_7215927
loop_
_publ_author_name
'Saraswatula, Viswanadha G.'
'Bhat, Mukhtar A.'
'Gurunathan, Pradeep Kumar'
'Saha, Binoy K.'

_publ_section_title
;
 Comparison of pyridyl and pyridyl N-oxide groups as acceptor in hydrogen
 bonding with carboxylic acid
;
_journal_issue 22
_journal_name_full CrystEngComm
_journal_page_first 4715
_journal_paper_doi 10.1039/c3ce42449a
_journal_volume 16
_journal_year 2014
_chemical_formula_moiety '2(C7 H5 N O4), C13 H14 N2 O'
_chemical_formula_sum 'C27 H24 N4 O9'
_chemical_formula_weight 548.50
_chemical_name_common 'TBPO.4-nitrobenzoic acid'
_chemical_name_systematic
;
 ? 
;
_space_group_crystal_system triclinic
_space_group_IT_number 2
_space_group_name_Hall '-P 1'
_space_group_name_H-M_alt 'P -1'
_symmetry_space_group_name_Hall '-P 1'
_symmetry_space_group_name_H-M 'P -1'
_atom_sites_solution_hydrogens geom
_atom_sites_solution_primary direct
_atom_sites_solution_secondary difmap
_audit_creation_date 2012-10-10
_audit_creation_method
;
  Olex2 1.2
  (compiled 2012.05.09 svn.r2324, GUI svn.r4230)
;
_cell_angle_alpha 96.237(7)
_cell_angle_beta 90.714(7)
_cell_angle_gamma 103.836(5)
_cell_formula_units_Z 2
_cell_length_a 7.3410(5)
_cell_length_b 7.4478(4)
_cell_length_c 24.440(3)
_cell_measurement_reflns_used 1921
_cell_measurement_temperature 298(2)
_cell_measurement_theta_max 29.2432
_cell_measurement_theta_min 2.8301
_cell_volume 1288.8(2)
_computing_cell_refinement
;
CrysAlisPro, Oxford Diffraction Ltd.,
Version 1.171.34.44 (release 25-10-2010 CrysAlis171 .NET)
(compiled Oct 25 2010,18:11:34)
;
_computing_data_collection
;
CrysAlisPro, Oxford Diffraction Ltd.,
Version 1.171.34.44 (release 25-10-2010 CrysAlis171 .NET)
(compiled Oct 25 2010,18:11:34)
;
_computing_data_reduction
;
CrysAlisPro, Oxford Diffraction Ltd.,
Version 1.171.34.44 (release 25-10-2010 CrysAlis171 .NET)
(compiled Oct 25 2010,18:11:34)
;
_computing_molecular_graphics
;
O. V. Dolomanov, L. J. Bourhis, R. J. Gildea, J. A. K. Howard and H. Puschmann,
OLEX2: a complete structure solution, refinement and analysis program.
J. Appl. Cryst. (2009). 42, 339-341.
;
_computing_publication_material
;
O. V. Dolomanov, L. J. Bourhis, R. J. Gildea, J. A. K. Howard and H. Puschmann,
OLEX2: a complete structure solution, refinement and analysis program.
J. Appl. Cryst. (2009). 42, 339-341.
;
_computing_structure_refinement
;
SHELXL, G.M. Sheldrick, Acta Cryst.
(2008). A64, 112-122
;
_computing_structure_solution
;
SHELXS, G.M. Sheldrick, Acta Cryst.
(2008). A64, 112-122
;
_diffrn_ambient_temperature 298(2)
_diffrn_detector_area_resol_mean 15.9821
_diffrn_measured_fraction_theta_full 0.999
_diffrn_measured_fraction_theta_max 0.999
_diffrn_measurement_details
;
  1 omega   -9.00   85.00   1.0000   75.0000
omega____ theta____ kappa____ phi______ frames
    -       18.9022   77.0000   30.0000 94

  2 omega  -46.00   45.00   1.0000   75.0000
omega____ theta____ kappa____ phi______ frames
    -       18.9022  -77.0000  120.0000 91

  3 omega   -6.00   89.00   1.0000   75.0000
omega____ theta____ kappa____ phi______ frames
    -       18.9022   37.0000   30.0000 95

  4 omega  -11.00   88.00   1.0000   75.0000
omega____ theta____ kappa____ phi______ frames
    -       18.9022   77.0000 -120.0000 99
;
_diffrn_measurement_device_type 'Xcalibur, Eos'
_diffrn_measurement_method '\w scans'
_diffrn_orient_matrix_UB_11 0.0266604000
_diffrn_orient_matrix_UB_12 0.0984494000
_diffrn_orient_matrix_UB_13 0.0012472000
_diffrn_orient_matrix_UB_21 0.0006046000
_diffrn_orient_matrix_UB_22 0.0072236000
_diffrn_orient_matrix_UB_23 0.0291879000
_diffrn_orient_matrix_UB_31 0.0959682000
_diffrn_orient_matrix_UB_32 -0.0026030000
_diffrn_orient_matrix_UB_33 0.0006741000
_diffrn_radiation_monochromator graphite
_diffrn_radiation_type 'Mo K\a'
_diffrn_radiation_wavelength 0.7107
_diffrn_reflns_av_R_equivalents 0.0431
_diffrn_reflns_av_unetI/netI 0.0945
_diffrn_reflns_limit_h_max 8
_diffrn_reflns_limit_h_min -8
_diffrn_reflns_limit_k_max 8
_diffrn_reflns_limit_k_min -8
_diffrn_reflns_limit_l_max 29
_diffrn_reflns_limit_l_min -25
_diffrn_reflns_number 8730
_diffrn_reflns_theta_full 25.00
_diffrn_reflns_theta_max 25.00
_diffrn_reflns_theta_min 2.84
_diffrn_source 'Enhance (Mo) X-ray Source'
_exptl_absorpt_coefficient_mu 0.108
_exptl_absorpt_correction_T_max 1.00000
_exptl_absorpt_correction_T_min 0.84591
_exptl_absorpt_correction_type multi-scan
_exptl_absorpt_process_details
;
CrysAlisPro, Oxford Diffraction Ltd.,
Version 1.171.34.44 (release 25-10-2010 CrysAlis171 .NET)
(compiled Oct 25 2010,18:11:34)
Empirical absorption correction using spherical harmonics,
 implemented in SCALE3 ABSPACK scaling algorithm.
;
_exptl_crystal_colour yellowish
_exptl_crystal_density_diffrn 1.413
_exptl_crystal_density_method 'not measured'
_exptl_crystal_description block
_exptl_crystal_F_000 572
_exptl_crystal_size_max 0.40
_exptl_crystal_size_mid 0.35
_exptl_crystal_size_min 0.31
_refine_diff_density_max 0.163
_refine_diff_density_min -0.159
_refine_diff_density_rms 0.040
_refine_ls_extinction_method none
_refine_ls_goodness_of_fit_ref 0.972
_refine_ls_hydrogen_treatment mixed
_refine_ls_matrix_type full
_refine_ls_number_parameters 369
_refine_ls_number_reflns 4533
_refine_ls_number_restraints 2
_refine_ls_restrained_S_all 0.972
_refine_ls_R_factor_all 0.1540
_refine_ls_R_factor_gt 0.0569
_refine_ls_shift/su_max 0.001
_refine_ls_shift/su_mean 0.000
_refine_ls_structure_factor_coef Fsqd
_refine_ls_weighting_details 'calc w=1/[\s^2^(Fo^2^)+(0.0385P)^2^+0.0000P] where P=(Fo^2^+2Fc^2^)/3'
_refine_ls_weighting_scheme calc
_refine_ls_wR_factor_gt 0.1024
_refine_ls_wR_factor_ref 0.1421
_reflns_number_gt 1977
_reflns_number_total 4533
_reflns_threshold_expression >2sigma(I)
_cod_data_source_file c3ce42449a.txt
_cod_data_source_block TBPO-pnba
_cod_original_cell_volume 1288.74(18)
_cod_database_code 7215927

loop_
_space_group_symop_id
_space_group_symop_operation_xyz
1 'x, y, z'
2 '-x, -y, -z'

loop_
_atom_site_label
_atom_site_type_symbol
_atom_site_fract_x
_atom_site_fract_y
_atom_site_fract_z
_atom_site_U_iso_or_equiv
_atom_site_adp_type
_atom_site_occupancy
_atom_site_symmetry_multiplicity
_atom_site_calc_flag
_atom_site_refinement_flags
O1 O 0.0645(3) 0.1029(3) 0.92526(11) 0.0671(8) Uani 1 1 d D
O5 O 0.8321(3) 1.0224(3) 0.84392(10) 0.0685(8) Uani 1 1 d .
N2 N 0.7534(4) 0.8435(4) 0.82838(12) 0.0525(8) Uani 1 1 d .
O2 O 0.2641(3) -0.0165(3) 0.87359(12) 0.0715(8) Uani 1 1 d .
O4 O 0.9692(4) 0.4178(4) 1.06589(12) 0.0854(10) Uani 1 1 d .
C14 C 0.3340(4) 0.2461(4) 1.00821(16) 0.0517(10) Uani 1 1 d .
H14 H 0.2094 0.2428 1.0156 0.062 Uiso 1 1 calc R
C16 C 0.4902(4) 0.6130(4) 0.79134(15) 0.0564(10) Uani 1 1 d .
H16 H 0.3675 0.5828 0.7768 0.068 Uiso 1 1 calc R
C11 C 0.7042(4) 0.2556(4) 0.98584(16) 0.0532(10) Uani 1 1 d .
H11 H 0.8290 0.2590 0.9787 0.064 Uiso 1 1 calc R
C12 C 0.6571(5) 0.3347(4) 1.03512(16) 0.0501(10) Uani 1 1 d .
C8 C 0.2308(5) 0.0751(4) 0.91500(17) 0.0555(10) Uani 1 1 d .
C9 C 0.3778(4) 0.1661(4) 0.95832(16) 0.0483(9) Uani 1 1 d .
O3 O 0.7683(4) 0.5098(4) 1.11828(13) 0.0873(10) Uani 1 1 d .
C15 C 0.5739(4) 0.7941(4) 0.80918(15) 0.0570(10) Uani 1 1 d .
H15 H 0.5062 0.8845 0.8081 0.068 Uiso 1 1 calc R
C10 C 0.5636(4) 0.1710(4) 0.94708(15) 0.0530(10) Uani 1 1 d .
H10 H 0.5932 0.1169 0.9133 0.064 Uiso 1 1 calc R
N1 N 0.8085(5) 0.4260(4) 1.07642(15) 0.0616(9) Uani 1 1 d .
C17 C 0.5823(4) 0.4737(4) 0.79420(14) 0.0486(9) Uani 1 1 d .
C19 C 0.8487(5) 0.7123(4) 0.83077(15) 0.0598(11) Uani 1 1 d .
H19 H 0.9736 0.7467 0.8434 0.072 Uiso 1 1 calc R
C18 C 0.7662(4) 0.5279(4) 0.81492(15) 0.0579(10) Uani 1 1 d .
H18 H 0.8341 0.4387 0.8181 0.069 Uiso 1 1 calc R
C13 C 0.4739(4) 0.3312(4) 1.04738(15) 0.0522(10) Uani 1 1 d .
H13 H 0.4450 0.3850 1.0813 0.063 Uiso 1 1 calc R
C23 C 0.0765(5) -0.0123(4) 0.68291(18) 0.0578(10) Uani 1 1 d .
N3 N -0.2337(4) -0.0858(4) 0.60950(16) 0.0712(10) Uani 1 1 d .
C20 C 0.4926(4) 0.2714(4) 0.77801(16) 0.0639(11) Uani 1 1 d .
H20A H 0.4586 0.2132 0.8113 0.077 Uiso 1 1 calc R
H20B H 0.5853 0.2139 0.7603 0.077 Uiso 1 1 calc R
C24 C 0.0952(5) -0.0408(5) 0.62735(19) 0.0715(12) Uani 1 1 d .
H24 H 0.2131 -0.0364 0.6132 0.086 Uiso 1 1 calc R
C22 C 0.2393(5) 0.0253(4) 0.72338(16) 0.0713(12) Uani 1 1 d .
H22A H 0.3365 -0.0294 0.7073 0.086 Uiso 1 1 calc R
H22B H 0.1989 -0.0344 0.7560 0.086 Uiso 1 1 calc R
C21 C 0.3203(4) 0.2295(4) 0.74003(16) 0.0659(11) Uani 1 1 d .
H21A H 0.2250 0.2822 0.7582 0.079 Uiso 1 1 calc R
H21B H 0.3524 0.2903 0.7071 0.079 Uiso 1 1 calc R
C26 C -0.0994(5) -0.0161(5) 0.70054(17) 0.0778(13) Uani 1 1 d .
H26 H -0.1186 0.0074 0.7379 0.093 Uiso 1 1 calc R
C25 C -0.0626(6) -0.0766(5) 0.59187(17) 0.0736(12) Uani 1 1 d .
H25 H -0.0468 -0.0947 0.5541 0.088 Uiso 1 1 calc R
C27 C -0.2492(6) -0.0548(5) 0.6630(2) 0.0847(13) Uani 1 1 d .
H27 H -0.3681 -0.0593 0.6762 0.102 Uiso 1 1 calc R
C2 C 0.6380(5) 0.3186(4) 0.54906(17) 0.0561(10) Uani 1 1 d .
O8 O 1.2422(4) 0.5590(4) 0.65231(13) 0.0907(10) Uani 1 1 d .
N4 N 1.0813(5) 0.5255(4) 0.66749(16) 0.0670(10) Uani 1 1 d .
O7 O 0.3176(4) 0.2405(4) 0.52045(12) 0.1008(11) Uani 1 1 d .
O6 O 0.5253(4) 0.1895(4) 0.45983(14) 0.0834(9) Uani 1 1 d D
C5 C 0.9274(5) 0.4532(4) 0.62636(17) 0.0544(10) Uani 1 1 d .
O9 O 1.0424(4) 0.5496(4) 0.71562(13) 0.0928(10) Uani 1 1 d .
C3 C 0.8211(5) 0.3246(4) 0.53529(16) 0.0681(11) Uani 1 1 d .
H3 H 0.8468 0.2825 0.4997 0.082 Uiso 1 1 calc R
C6 C 0.7472(5) 0.4482(5) 0.64108(16) 0.0681(11) Uani 1 1 d .
H6A H 0.7220 0.4892 0.6769 0.082 Uiso 1 1 calc R
C1 C 0.4779(6) 0.2470(5) 0.50851(18) 0.0674(11) Uani 1 1 d .
C4 C 0.9668(5) 0.3932(5) 0.57441(17) 0.0678(11) Uani 1 1 d .
H4 H 1.0903 0.3980 0.5651 0.081 Uiso 1 1 calc R
C7 C 0.6036(5) 0.3813(5) 0.60172(18) 0.0722(12) Uani 1 1 d .
H7 H 0.4807 0.3787 0.6112 0.087 Uiso 1 1 calc R
H1 H -0.011(4) 0.066(4) 0.8968(9) 0.075(13) Uiso 1 1 d D
H6 H 0.432(5) 0.161(6) 0.4368(17) 0.16(2) Uiso 1 1 d D

loop_
_atom_site_aniso_label
_atom_site_aniso_U_11
_atom_site_aniso_U_22
_atom_site_aniso_U_33
_atom_site_aniso_U_23
_atom_site_aniso_U_13
_atom_site_aniso_U_12
O1 0.0486(16) 0.0784(17) 0.072(2) -0.0132(15) -0.0036(16) 0.0208(14)
O5 0.0675(16) 0.0476(13) 0.085(2) -0.0074(13) -0.0142(15) 0.0105(12)
N2 0.0466(18) 0.0515(17) 0.060(2) 0.0032(15) -0.0019(15) 0.0150(15)
O2 0.0546(15) 0.0782(17) 0.076(2) -0.0199(15) -0.0006(15) 0.0185(13)
O4 0.0525(16) 0.105(2) 0.097(3) 0.0047(17) -0.0089(17) 0.0190(16)
C14 0.042(2) 0.0463(19) 0.068(3) 0.0093(19) 0.004(2) 0.0107(17)
C16 0.046(2) 0.055(2) 0.070(3) 0.0081(19) -0.0059(19) 0.0145(19)
C11 0.042(2) 0.054(2) 0.066(3) 0.012(2) 0.002(2) 0.0147(17)
C12 0.048(2) 0.0410(19) 0.058(3) 0.0092(18) -0.004(2) 0.0036(18)
C8 0.046(2) 0.049(2) 0.069(3) 0.005(2) 0.006(2) 0.0079(19)
C9 0.045(2) 0.0389(18) 0.062(3) 0.0055(17) 0.0069(19) 0.0120(16)
O3 0.079(2) 0.096(2) 0.070(2) -0.0150(17) -0.0018(18) 0.0007(16)
C15 0.051(2) 0.056(2) 0.069(3) 0.0077(19) -0.006(2) 0.0213(18)
C10 0.051(2) 0.0500(19) 0.059(3) -0.0036(18) 0.005(2) 0.0186(17)
N1 0.060(2) 0.0547(19) 0.065(3) 0.0087(17) -0.003(2) 0.0036(18)
C17 0.046(2) 0.0483(19) 0.052(3) 0.0044(17) 0.0013(18) 0.0118(17)
C19 0.046(2) 0.062(2) 0.072(3) 0.001(2) -0.006(2) 0.0181(19)
C18 0.054(2) 0.052(2) 0.071(3) -0.0012(19) -0.003(2) 0.0245(18)
C13 0.053(2) 0.0468(19) 0.057(3) 0.0056(17) 0.007(2) 0.0126(18)
C23 0.055(2) 0.049(2) 0.066(3) 0.000(2) -0.002(2) 0.0084(19)
N3 0.060(2) 0.083(2) 0.072(3) 0.004(2) 0.000(2) 0.0213(18)
C20 0.059(2) 0.054(2) 0.078(3) 0.0019(19) -0.011(2) 0.0163(18)
C24 0.056(2) 0.081(3) 0.078(4) 0.000(2) 0.006(2) 0.022(2)
C22 0.064(2) 0.055(2) 0.091(4) -0.002(2) -0.021(2) 0.0149(19)
C21 0.067(2) 0.052(2) 0.076(3) 0.0015(19) -0.009(2) 0.0117(19)
C26 0.066(3) 0.106(3) 0.061(3) 0.011(2) -0.004(3) 0.020(2)
C25 0.081(3) 0.082(3) 0.060(3) 0.002(2) 0.004(3) 0.027(2)
C27 0.061(3) 0.116(3) 0.081(4) 0.007(3) 0.007(3) 0.029(2)
C2 0.052(2) 0.063(2) 0.057(3) 0.004(2) 0.004(2) 0.0220(19)
O8 0.0560(17) 0.113(2) 0.102(3) 0.0015(18) -0.0038(18) 0.0239(17)
N4 0.070(2) 0.068(2) 0.068(3) 0.003(2) -0.010(2) 0.0298(19)
O7 0.0555(17) 0.154(3) 0.091(3) -0.020(2) -0.0015(17) 0.0368(19)
O6 0.0681(19) 0.122(2) 0.061(2) -0.0052(18) -0.0058(18) 0.0333(17)
C5 0.054(2) 0.060(2) 0.054(3) 0.0044(19) 0.002(2) 0.0233(19)
O9 0.088(2) 0.127(2) 0.063(2) -0.007(2) -0.010(2) 0.0357(17)
C3 0.063(2) 0.087(3) 0.057(3) -0.006(2) 0.007(2) 0.030(2)
C6 0.064(3) 0.084(3) 0.059(3) -0.001(2) 0.004(2) 0.027(2)
C1 0.070(3) 0.079(3) 0.056(3) -0.004(2) -0.005(3) 0.029(2)
C4 0.048(2) 0.089(3) 0.069(3) 0.000(2) 0.003(2) 0.026(2)
C7 0.052(2) 0.102(3) 0.065(3) 0.005(3) 0.008(2) 0.026(2)

loop_
_atom_type_symbol
_atom_type_description
_atom_type_scat_dispersion_real
_atom_type_scat_dispersion_imag
_atom_type_scat_source
C C 0.0033 0.0016 'International Tables Vol C Tables 4.2.6.8 and 6.1.1.4'
H H 0.0000 0.0000 'International Tables Vol C Tables 4.2.6.8 and 6.1.1.4'
N N 0.0061 0.0033 'International Tables Vol C Tables 4.2.6.8 and 6.1.1.4'
O O 0.0106 0.0060 'International Tables Vol C Tables 4.2.6.8 and 6.1.1.4'

loop_
_geom_angle_atom_site_label_1
_geom_angle_atom_site_label_2
_geom_angle_atom_site_label_3
_geom_angle
C8 O1 H1 111(2)
O5 N2 C15 118.9(3)
O5 N2 C19 121.8(3)
C19 N2 C15 119.3(3)
C9 C14 H14 119.8
C9 C14 C13 120.4(3)
C13 C14 H14 119.8
C15 C16 H16 119.1
C15 C16 C17 121.7(3)
C17 C16 H16 119.1
C12 C11 H11 120.6
C12 C11 C10 118.8(3)
C10 C11 H11 120.6
C11 C12 N1 118.6(3)
C11 C12 C13 122.2(3)
C13 C12 N1 119.2(4)
O1 C8 C9 114.1(4)
O2 C8 O1 123.4(3)
O2 C8 C9 122.4(4)
C14 C9 C8 121.8(3)
C14 C9 C10 120.0(3)
C10 C9 C8 118.2(4)
N2 C15 C16 120.7(3)
N2 C15 H15 119.7
C16 C15 H15 119.7
C11 C10 C9 120.1(3)
C11 C10 H10 120.0
C9 C10 H10 120.0
O4 N1 C12 118.0(4)
O3 N1 O4 123.4(3)
O3 N1 C12 118.5(4)
C16 C17 C18 116.5(3)
C16 C17 C20 123.6(3)
C18 C17 C20 119.9(3)
N2 C19 H19 119.3
N2 C19 C18 121.4(3)
C18 C19 H19 119.3
C17 C18 H18 119.8
C19 C18 C17 120.4(3)
C19 C18 H18 119.8
C14 C13 H13 120.8
C12 C13 C14 118.5(4)
C12 C13 H13 120.8
C24 C23 C22 122.8(4)
C26 C23 C24 116.8(3)
C26 C23 C22 120.4(4)
C27 N3 C25 116.6(4)
C17 C20 H20A 108.3
C17 C20 H20B 108.3
C17 C20 C21 115.9(3)
H20A C20 H20B 107.4
C21 C20 H20A 108.3
C21 C20 H20B 108.3
C23 C24 H24 120.1
C23 C24 C25 119.9(4)
C25 C24 H24 120.1
C23 C22 H22A 109.0
C23 C22 H22B 109.0
C23 C22 C21 113.0(3)
H22A C22 H22B 107.8
C21 C22 H22A 109.0
C21 C22 H22B 109.0
C20 C21 H21A 108.8
C20 C21 H21B 108.8
C22 C21 C20 113.9(3)
C22 C21 H21A 108.8
C22 C21 H21B 108.8
H21A C21 H21B 107.7
C23 C26 H26 120.0
C23 C26 C27 120.0(4)
C27 C26 H26 120.0
N3 C25 C24 122.9(4)
N3 C25 H25 118.6
C24 C25 H25 118.6
N3 C27 C26 123.8(4)
N3 C27 H27 118.1
C26 C27 H27 118.1
C3 C2 C1 122.1(4)
C7 C2 C3 118.8(3)
C7 C2 C1 119.1(4)
O8 N4 C5 118.9(4)
O9 N4 O8 122.8(4)
O9 N4 C5 118.3(4)
C1 O6 H6 112(4)
C6 C5 N4 119.2(4)
C4 C5 N4 119.2(4)
C4 C5 C6 121.5(4)
C2 C3 H3 119.9
C2 C3 C4 120.3(4)
C4 C3 H3 119.9
C5 C6 H6A 120.7
C5 C6 C7 118.6(4)
C7 C6 H6A 120.7
O7 C1 C2 122.3(4)
O7 C1 O6 123.4(4)
O6 C1 C2 114.3(4)
C5 C4 C3 119.3(4)
C5 C4 H4 120.3
C3 C4 H4 120.3
C2 C7 C6 121.4(4)
C2 C7 H7 119.3
C6 C7 H7 119.3

loop_
_geom_bond_atom_site_label_1
_geom_bond_atom_site_label_2
_geom_bond_distance
O1 C8 1.309(4)
O1 H1 0.863(10)
O5 N2 1.330(3)
N2 C15 1.344(3)
N2 C19 1.336(4)
O2 C8 1.218(4)
O4 N1 1.225(4)
C14 H14 0.9300
C14 C9 1.374(4)
C14 C13 1.380(4)
C16 H16 0.9300
C16 C15 1.363(4)
C16 C17 1.374(4)
C11 H11 0.9300
C11 C12 1.367(5)
C11 C10 1.376(4)
C12 N1 1.476(4)
C12 C13 1.377(4)
C8 C9 1.487(4)
C9 C10 1.388(4)
O3 N1 1.216(4)
C15 H15 0.9300
C10 H10 0.9300
C17 C18 1.385(4)
C17 C20 1.500(4)
C19 H19 0.9300
C19 C18 1.373(4)
C18 H18 0.9300
C13 H13 0.9300
C23 C24 1.365(5)
C23 C22 1.495(4)
C23 C26 1.361(5)
N3 C25 1.321(5)
N3 C27 1.313(5)
C20 H20A 0.9700
C20 H20B 0.9700
C20 C21 1.509(4)
C24 H24 0.9300
C24 C25 1.394(5)
C22 H22A 0.9700
C22 H22B 0.9700
C22 C21 1.503(4)
C21 H21A 0.9700
C21 H21B 0.9700
C26 H26 0.9300
C26 C27 1.379(5)
C25 H25 0.9300
C27 H27 0.9300
C2 C3 1.381(4)
C2 C1 1.485(5)
C2 C7 1.368(5)
O8 N4 1.219(4)
N4 C5 1.463(4)
N4 O9 1.218(4)
O7 C1 1.207(4)
O6 C1 1.300(5)
O6 H6 0.853(10)
C5 C6 1.369(5)
C5 C4 1.358(5)
C3 H3 0.9300
C3 C4 1.388(4)
C6 H6A 0.9300
C6 C7 1.380(4)
C4 H4 0.9300
C7 H7 0.9300

loop_
_geom_torsion_atom_site_label_1
_geom_torsion_atom_site_label_2
_geom_torsion_atom_site_label_3
_geom_torsion_atom_site_label_4
_geom_torsion
O1 C8 C9 C14 9.9(5)
O1 C8 C9 C10 -169.4(3)
O5 N2 C15 C16 178.0(3)
O5 N2 C19 C18 179.7(3)
N2 C19 C18 C17 2.1(6)
O2 C8 C9 C14 -170.5(3)
O2 C8 C9 C10 10.2(5)
C14 C9 C10 C11 0.1(5)
C16 C17 C18 C19 -0.8(5)
C16 C17 C20 C21 20.8(5)
C11 C12 N1 O4 -4.0(5)
C11 C12 N1 O3 173.9(3)
C11 C12 C13 C14 -0.5(5)
C12 C11 C10 C9 -0.3(5)
C8 C9 C10 C11 179.3(3)
C9 C14 C13 C12 0.3(4)
C15 N2 C19 C18 -1.1(5)
C15 C16 C17 C18 -1.5(5)
C15 C16 C17 C20 176.5(3)
C10 C11 C12 N1 -179.7(3)
C10 C11 C12 C13 0.5(5)
N1 C12 C13 C14 179.7(3)
C17 C16 C15 N2 2.6(6)
C17 C20 C21 C22 178.0(3)
C19 N2 C15 C16 -1.2(5)
C18 C17 C20 C21 -161.2(3)
C13 C14 C9 C8 -179.3(3)
C13 C14 C9 C10 -0.1(5)
C13 C12 N1 O4 175.8(3)
C13 C12 N1 O3 -6.3(5)
C23 C24 C25 N3 -0.5(6)
C23 C22 C21 C20 -176.2(4)
C23 C26 C27 N3 -1.4(6)
C20 C17 C18 C19 -178.9(3)
C24 C23 C22 C21 95.0(4)
C24 C23 C26 C27 2.5(5)
C22 C23 C24 C25 179.6(3)
C22 C23 C26 C27 -178.6(3)
C26 C23 C24 C25 -1.6(5)
C26 C23 C22 C21 -83.8(4)
C25 N3 C27 C26 -0.7(6)
C27 N3 C25 C24 1.6(6)
C2 C3 C4 C5 0.4(5)
O8 N4 C5 C6 -167.8(3)
O8 N4 C5 C4 12.0(5)
N4 C5 C6 C7 179.4(3)
N4 C5 C4 C3 -180.0(3)
C5 C6 C7 C2 0.8(6)
O9 N4 C5 C6 12.2(5)
O9 N4 C5 C4 -168.0(4)
C3 C2 C1 O7 179.6(4)
C3 C2 C1 O6 0.8(5)
C3 C2 C7 C6 -0.6(6)
C6 C5 C4 C3 -0.2(5)
C1 C2 C3 C4 179.8(3)
C1 C2 C7 C6 179.6(3)
C4 C5 C6 C7 -0.3(5)
C7 C2 C3 C4 0.0(5)
C7 C2 C1 O7 -0.7(6)
C7 C2 C1 O6 -179.5(3)
